data_7159265
loop_
_publ_author_name
'Filatova, Ekaterina A.'
'Ermolenko, Eugeny A.'
'Pozharskii, Alexander F.'
'Ozeryanskii, Valery A.'
'Demidov, Oleg P.'
'Chernyshev, Anatoly V.'
'Metelitsa, Anatoly V.'
'Gulevskaya, Anna V.'

_publ_section_title
;
 Synthesis, conformational stability and molecular structure of 4-aryl-
 and 4,5-diaryl-1,8-bis(dimethylamino)naphthalenes.
;
_journal_issue 16
_journal_name_full 'Organic &amp; biomolecular chemistry'
_journal_page_first 3388
_journal_page_last 3401
_journal_paper_doi 10.1039/d3ob00286a
_journal_volume 21
_journal_year 2023
_chemical_formula_moiety 'C34 H30 N2'
_chemical_formula_sum 'C34 H30 N2'
_chemical_formula_weight 466.60
_chemical_melting_point 471.6(5)
_space_group_crystal_system monoclinic
_space_group_IT_number 4
_space_group_name_Hall 'P 2yb'
_space_group_name_H-M_alt 'P 1 21 1'
_atom_sites_solution_hydrogens geom
_atom_sites_solution_primary dual
_audit_creation_date 2022-04-27
_audit_creation_method
;
Olex2 1.5
(compiled 2021.08.20 svn.r13c46975 for OlexSys, GUI svn.r6396)
;
_audit_update_record
;
2023-02-22 deposited with the CCDC.	2023-03-28 downloaded from the CCDC.
;
_cell_angle_alpha 90
_cell_angle_beta 98.5100(10)
_cell_angle_gamma 90
_cell_formula_units_Z 2
_cell_length_a 7.85600(10)
_cell_length_b 18.3880(2)
_cell_length_c 8.83630(10)
_cell_measurement_reflns_used 18071
_cell_measurement_temperature 100
_cell_measurement_theta_max 75.7650
_cell_measurement_theta_min 4.7920
_cell_volume 1262.40(3)
_computing_cell_refinement 'CrysAlisPro 1.171.41.93a (Rigaku OD, 2020)'
_computing_data_collection 'CrysAlisPro 1.171.41.93a (Rigaku OD, 2020)'
_computing_data_reduction 'CrysAlisPro 1.171.41.93a (Rigaku OD, 2020)'
_computing_molecular_graphics 'Olex2 1.5 (Dolomanov et al., 2009)'
_computing_publication_material 'Olex2 1.5 (Dolomanov et al., 2009)'
_computing_structure_refinement 'SHELXL 2018/3 (Sheldrick, 2015)'
_computing_structure_solution 'SHELXT 2018/2 (Sheldrick, 2018)'
_diffrn_ambient_temperature 100
_diffrn_detector 'CCD plate'
_diffrn_detector_area_resol_mean 5.2529
_diffrn_detector_type AtlasS2
_diffrn_measured_fraction_theta_full 1.000
_diffrn_measured_fraction_theta_max 0.998
_diffrn_measurement_details
;
List of Runs (angles in degrees, time in seconds):

  # Type    Start    End  Width  t~exp~   \w     \q     \k     \f   Frames
#--------------------------------------------------------------------------
  1  \w    -73.00  35.00   1.00    1.00    --  -42.10  27.00 165.00  108
  2  \w   -119.00 -11.00   1.00    1.00    --  -42.10 -27.00   3.00  108
  3  \w     11.00 119.00   1.00    1.00    --   42.10  27.00 165.00  108
  4  \w     81.00 178.00   1.00    1.00    --  112.00  27.00 165.00   97
  5  \w     35.00 143.00   1.00    1.00    --  112.00 -27.00   3.00  108
  6  \w   -118.00 -10.00   1.00    1.00    --  -42.10 -77.00 -90.00  108
  7  \w   -116.00 -18.00   1.00    1.00    --  -42.10 -38.00 150.00   98
  8  \w   -115.00 -14.00   1.00    1.00    --  -42.10 -57.00 -60.00  101
  9  \w   -115.00 -14.00   1.00    1.00    --  -42.10 -57.00 -90.00  101
 10  \w     23.00  98.00   1.00    1.00    --   42.10-125.00-180.00   75
 11  \w    -35.00  73.00   1.00    1.00    --   42.10 -27.00   3.00  108
 12  \w     23.00  98.00   1.00    1.00    --   42.10-125.00  30.00   75
 13  \w     79.00 178.00   1.00    1.00    --  112.00  77.00-139.77   99
 14  \w     86.00 178.00   1.00    1.00    --  112.00  48.00   9.70   92
 15  \w     30.00 110.00   1.00    1.00    --  112.00 -95.00 -30.00   80
 16  \w     79.00 178.00   1.00    1.00    --  112.00  77.00-150.00   99
 17  \w     30.00 110.00   1.00    1.00    --  112.00 -95.00 120.00   80
 18  \w     86.00 178.00   1.00    1.00    --  112.00  45.00 -60.00   92
 19  \w     83.00 178.00   1.00    1.00    --  112.00  61.00 -90.00   95
 20  \w     57.00 150.00   1.00    1.00    --  112.00 178.00  30.00   93
 21  \w     80.00 178.00   1.00    1.00    --  112.00  74.00 -65.90   98
 22  \w     79.00 178.00   1.00    1.00    --  112.00  77.00 -90.00   99
 23  \w     86.00 178.00   1.00    1.00    --  112.00  45.00  60.00   92
 24  \w     79.00 178.00   1.00    1.00    --  112.00  77.00 -30.00   99
 25  \w     84.00 110.00   1.00    1.00    --  112.00 -95.00 -90.00   26
 26  \w     65.00  92.00   1.00    1.00    --  112.00 -15.00 120.00   27
 27  \w     80.00 105.00   1.00    1.00    --  112.00  77.00 -60.00   25
 28  \w    122.00 177.00   1.00    1.00    --  112.00  77.00 -60.00   55
 29  \w     37.00  64.00   1.00    1.00    --  112.00 -95.00  30.00   27
 30  \w     85.00 110.00   1.00    1.00    --  112.00  30.00 -30.00   25
 31  \w     79.00 106.00   1.00    1.00    --  112.00  77.00-120.00   27
 32  \w     51.00 105.00   1.00    1.00    --  112.00 -95.00-180.00   54
 33  \w     68.00  95.00   1.00    1.00    --  112.00 -61.00 150.00   27
 34  \w     86.00 113.00   1.00    1.00    --  112.00  45.00 -90.00   27
 35  \w    141.00 168.00   1.00    1.00    --  112.00  61.00-150.00   27
 36  \w    100.00 141.00   1.00    1.00    --  112.00 -61.00 150.00   41
 37  \w     86.00 115.00   1.00    1.00    --  112.00  45.00-120.00   29
 38  \w     88.00 135.00   1.00    1.00    --  112.00  45.00 -30.00   47
 39  \w     86.00 140.00   1.00    1.00    --  112.00  30.00-120.00   54
 40  \w     87.00 114.00   1.00    1.00    --  112.00  61.00-120.00   27
 41  \w     83.00 110.00   1.00    1.00    --  112.00  61.00 -60.00   27
 42  \w     84.00 111.00   1.00    1.00    --  112.00  61.00-180.00   27
 43  \w    120.00 147.00   1.00    1.00    --  112.00  77.00-180.00   27
 44  \w     85.00 112.00   1.00    1.00    --  112.00  77.00-180.00   27
 45  \w     41.00  66.00   1.00    1.00    --  112.00 -61.00-150.00   25
 46  \w     84.00 111.00   1.00    1.00    --  112.00 -61.00-150.00   27
 47  \w     84.00 111.00   1.00    1.00    --  112.00  61.00-150.00   27
 48  \w    127.00 153.00   1.00    1.00    --  112.00 -15.00 120.00   26
 49  \w     58.00  85.00   1.00    1.00    --  112.00-111.00 150.00   27
 50  \w     86.00 113.00   1.00    1.00    --  112.00  45.00-150.00   27
 51  \w     97.00 149.00   1.00    1.00    --  112.00 178.00 -90.00   52
 52  \w    106.00 133.00   1.00    1.00    --  112.00 178.00   0.00   27
 53  \w    133.00 171.00   1.00    1.00    --  112.00  30.00 -90.00   38
 54  \w     89.00 127.00   1.00    1.00    --  112.00  30.00 -60.00   38
 55  \w     84.00 115.00   1.00    1.00    --  112.00  61.00 -30.00   31
 56  \w     35.00 103.00   1.00    1.00    --  112.00 -95.00  60.00   68
 57  \w    -42.00 -17.00   1.00    1.00    --  -41.60  27.00 165.00   25
 58  \w     41.00  67.00   1.00    1.00    --  112.00 -95.00 -60.00   26
 59  \w     80.00 106.00   1.00    1.00    --  112.00 178.00 150.00   26
 60  \w    110.00 136.00   1.00    1.00    --  112.00 178.00 150.00   26
 61  \w     83.00 109.00   1.00    1.00    --  112.00  61.00-180.00   26
 62  \w    127.00 153.00   1.00    1.00    --  112.00  61.00-180.00   26
 63  \w     85.00 137.00   1.00    1.00    --  112.00  77.00   0.00   52
 64  \w     48.00  74.00   1.00    1.00    --  112.00-111.00 -90.00   26
 65  \w     87.00 113.00   1.00    1.00    --  112.00  45.00 -60.00   26
 66  \w    137.00 163.00   1.00    1.00    --  112.00  30.00-180.00   26
 67  \w     92.00 118.00   1.00    1.00    --  112.00  30.00 -90.00   26
 68  \w    103.00 129.00   1.00    1.00    --  112.00  30.00 120.00   26
 69  \w     83.00 109.00   1.00    1.00    --  112.00  61.00-150.00   26
 70  \w     76.00 102.00   1.00    1.00    --  112.00 -70.00 -17.09   26
 71  \w     72.00  98.00   1.00    1.00    --  112.00 -15.00 -90.00   26
 72  \w     60.00  86.00   1.00    1.00    --  112.00-111.00-120.00   26
;
_diffrn_measurement_device 'four-circle diffractometer'
_diffrn_measurement_device_type 'SuperNova, Dual, Cu at home/near, AtlasS2'
_diffrn_measurement_method '\w scans'
_diffrn_orient_matrix_type 'CrysAlisPro convention (1999,Acta A55,543-557)'
_diffrn_orient_matrix_UB_11 -0.1981970000
_diffrn_orient_matrix_UB_12 0.0026812000
_diffrn_orient_matrix_UB_13 -0.0272432000
_diffrn_orient_matrix_UB_21 0.0035739000
_diffrn_orient_matrix_UB_22 0.0301548000
_diffrn_orient_matrix_UB_23 -0.1621497000
_diffrn_orient_matrix_UB_31 -0.0055804000
_diffrn_orient_matrix_UB_32 -0.0781070000
_diffrn_orient_matrix_UB_33 -0.0635903000
_diffrn_radiation_monochromator mirror
_diffrn_radiation_probe x-ray
_diffrn_radiation_type 'Cu K\a'
_diffrn_radiation_wavelength 1.54184
_diffrn_reflns_av_R_equivalents 0.0264
_diffrn_reflns_av_unetI/netI 0.0159
_diffrn_reflns_Laue_measured_fraction_full 1.000
_diffrn_reflns_Laue_measured_fraction_max 0.998
_diffrn_reflns_limit_h_max 9
_diffrn_reflns_limit_h_min -9
_diffrn_reflns_limit_k_max 21
_diffrn_reflns_limit_k_min -23
_diffrn_reflns_limit_l_max 11
_diffrn_reflns_limit_l_min -11
_diffrn_reflns_number 28780
_diffrn_reflns_point_group_measured_fraction_full 0.962
_diffrn_reflns_point_group_measured_fraction_max 0.958
_diffrn_reflns_theta_full 67.684
_diffrn_reflns_theta_max 76.198
_diffrn_reflns_theta_min 4.810
_diffrn_source 'micro-focus sealed X-ray tube'
_diffrn_source_type 'SuperNova (Cu) X-ray Source'
_exptl_absorpt_coefficient_mu 0.542
_exptl_absorpt_correction_T_max 1.000
_exptl_absorpt_correction_T_min 0.340
_exptl_absorpt_correction_type gaussian
_exptl_absorpt_process_details
;
CrysAlisPro 1.171.41.93a (Rigaku Oxford Diffraction, 2020)
Numerical absorption correction based on gaussian integration over
a multifaceted crystal model
Empirical absorption correction using spherical harmonics,
implemented in SCALE3 ABSPACK scaling algorithm.
;
_exptl_crystal_colour yellow
_exptl_crystal_colour_primary yellow
_exptl_crystal_density_diffrn 1.228
_exptl_crystal_description block
_exptl_crystal_F_000 496
_exptl_crystal_recrystallization_method 'Re-crystallisation from solvent: Acetonitrile'
_exptl_crystal_size_max 0.381
_exptl_crystal_size_mid 0.267
_exptl_crystal_size_min 0.197
_refine_diff_density_max 0.217
_refine_diff_density_min -0.156
_refine_diff_density_rms 0.034
_refine_ls_abs_structure_details
;
 Flack x determined using 2232 quotients [(I+)-(I-)]/[(I+)+(I-)]
 (Parsons, Flack and Wagner, Acta Cryst. B69 (2013) 249-259).
;
_refine_ls_abs_structure_Flack 0.28(16)
_refine_ls_extinction_method none
_refine_ls_goodness_of_fit_ref 1.021
_refine_ls_hydrogen_treatment constr
_refine_ls_matrix_type full
_refine_ls_number_parameters 329
_refine_ls_number_reflns 5043
_refine_ls_number_restraints 1
_refine_ls_restrained_S_all 1.020
_refine_ls_R_factor_all 0.0314
_refine_ls_R_factor_gt 0.0307
_refine_ls_shift/su_max 0.002
_refine_ls_shift/su_mean 0.000
_refine_ls_structure_factor_coef Fsqd
_refine_ls_weighting_details 'w=1/[\s^2^(Fo^2^)+(0.0488P)^2^+0.2159P] where P=(Fo^2^+2Fc^2^)/3'
_refine_ls_weighting_scheme calc
_refine_ls_wR_factor_gt 0.0800
_refine_ls_wR_factor_ref 0.0808
_reflns_Friedel_coverage 0.860
_reflns_Friedel_fraction_full 0.922
_reflns_Friedel_fraction_max 0.916
_reflns_number_gt 4937
_reflns_number_total 5043
_reflns_threshold_expression 'I > 2\s(I)'
_cod_data_source_file d3ob00286a2.cif
_cod_data_source_block Structure-3d
_cod_depositor_comments
;
The following automatic conversions were performed:

data item '_chemical_melting_point' value '198-199 deg.C' was changed
to '471.6(5)' -- it was converted from degrees Celsius (C) to kelvins
(K), the average value was taken and precision was estimated.

Automatic conversion script
Id: cif_fix_values 7556 2019-12-06 15:28:31Z antanas 

 Adding full bibliography for 7159260--7159267.cif.
;
_cod_database_code 7159265
_shelx_shelxl_version_number 2018/3
_chemical_oxdiff_formula 'C34 H30 N2'
_shelx_space_group_comment
;
The symmetry employed for this shelxl refinement is uniquely defined
by the following loop, which should always be used as a source of
symmetry information in preference to the above space-group names.
They are only intended as comments.
;
_shelx_estimated_absorpt_t_max 0.901
_shelx_estimated_absorpt_t_min 0.820
_olex2_refinement_description
;
1. Fixed Uiso
 At 1.2 times of:
  All C(H) groups
 At 1.5 times of:
  All C(H,H,H) groups
2.a Aromatic/amide H refined with riding coordinates:
 C7(H7), C27(H27), C3(H3), C8(H8), C34(H34), C2(H2), C24(H24), C32(H32),
 C16(H16), C26(H26), C22(H22), C29(H29), C17(H17), C19(H19), C20(H20), C31(H31),
  C30(H30), C21(H21)
2.b Idealised Me refined as rotating group:
 C12(H12A,H12B,H12C), C13(H13A,H13B,H13C), C14(H14A,H14B,H14C), C11(H11A,H11B,
 H11C)
;
_olex2_submission_special_instructions 'No special instructions were received'
_oxdiff_exptl_absorpt_empirical_details
;
Empirical correction (ABSPACK) includes:
- Absorption correction using spherical harmonics
- Frame scaling
;
_oxdiff_exptl_absorpt_empirical_full_max 1.292
_oxdiff_exptl_absorpt_empirical_full_min 0.832

loop_
_space_group_symop_operation_xyz
'x, y, z'
'-x, y+1/2, -z'

loop_
_atom_site_label
_atom_site_type_symbol
_atom_site_fract_x
_atom_site_fract_y
_atom_site_fract_z
_atom_site_U_iso_or_equiv
_atom_site_adp_type
_atom_site_occupancy
_atom_site_site_symmetry_order
_atom_site_calc_flag
_atom_site_refinement_flags_posn
_atom_site_refinement_flags_adp
_atom_site_refinement_flags_occupancy
_atom_site_disorder_assembly
_atom_site_disorder_group
N1 N 0.4039(2) 0.28588(9) -0.03174(18) 0.0274(3) Uani 1 1 d . . . . .
N2 N 0.7367(2) 0.34086(9) -0.00755(19) 0.0270(3) Uani 1 1 d . . . . .
C25 C 0.4948(2) 0.57414(9) 0.33238(19) 0.0197(3) Uani 1 1 d . . . . .
C28 C 0.3832(2) 0.70353(10) 0.46384(19) 0.0212(3) Uani 1 1 d . . . . .
C23 C 0.1276(2) 0.51282(10) 0.6526(2) 0.0227(4) Uani 1 1 d . . . . .
C5 C 0.4729(2) 0.43884(10) 0.25182(19) 0.0193(3) Uani 1 1 d . . . . .
C15 C 0.3225(2) 0.45920(10) 0.4910(2) 0.0222(4) Uani 1 1 d . . . . .
C1 C 0.6734(2) 0.39548(10) 0.0776(2) 0.0219(3) Uani 1 1 d . . . . .
C9 C 0.3951(2) 0.32697(10) 0.0994(2) 0.0229(4) Uani 1 1 d . . . . .
C4 C 0.5577(2) 0.50838(10) 0.26025(19) 0.0197(3) Uani 1 1 d . . . . .
C33 C 0.2629(2) 0.65646(10) 0.37668(19) 0.0205(3) Uani 1 1 d . . . . .
C7 C 0.2569(2) 0.35546(10) 0.3194(2) 0.0241(4) Uani 1 1 d . . . . .
H7 H 0.179772 0.340865 0.387018 0.029 Uiso 1 1 calc R U . . .
C27 C 0.5603(2) 0.68410(10) 0.48337(19) 0.0223(3) Uani 1 1 d . . . . .
H27 H 0.642670 0.714763 0.541562 0.027 Uiso 1 1 calc R U . . .
C3 C 0.6978(2) 0.51723(10) 0.1841(2) 0.0227(4) Uani 1 1 d . . . . .
H3 H 0.753507 0.563185 0.188162 0.027 Uiso 1 1 calc R U . . .
C8 C 0.2732(2) 0.31174(10) 0.1927(2) 0.0249(4) Uani 1 1 d . . . . .
H8 H 0.199314 0.271001 0.170526 0.030 Uiso 1 1 calc R U . . .
C34 C 0.3227(2) 0.59295(10) 0.31045(19) 0.0203(3) Uani 1 1 d . . . . .
H34 H 0.242283 0.562509 0.249380 0.024 Uiso 1 1 calc R U . . .
C2 C 0.7603(2) 0.46097(10) 0.1013(2) 0.0237(4) Uani 1 1 d . . . . .
H2 H 0.864469 0.467782 0.060556 0.028 Uiso 1 1 calc R U . . .
C18 C 0.2709(2) 0.53221(10) 0.7626(2) 0.0252(4) Uani 1 1 d . . . . .
C24 C 0.1584(2) 0.47557(11) 0.5177(2) 0.0237(4) Uani 1 1 d . . . . .
H24 H 0.063235 0.461667 0.444235 0.028 Uiso 1 1 calc R U . . .
C32 C 0.0852(2) 0.67443(11) 0.3607(2) 0.0241(4) Uani 1 1 d . . . . .
H32 H 0.002808 0.643334 0.303703 0.029 Uiso 1 1 calc R U . . .
C6 C 0.3487(2) 0.41879(10) 0.3495(2) 0.0212(3) Uani 1 1 d . . . . .
C16 C 0.4638(2) 0.47830(11) 0.6040(2) 0.0247(4) Uani 1 1 d . . . . .
H16 H 0.577469 0.466500 0.587850 0.030 Uiso 1 1 calc R U . . .
C26 C 0.6138(2) 0.62204(10) 0.41976(19) 0.0218(3) Uani 1 1 d . . . . .
H26 H 0.732998 0.610525 0.434063 0.026 Uiso 1 1 calc R U . . .
C22 C -0.0400(2) 0.53242(11) 0.6770(2) 0.0282(4) Uani 1 1 d . . . . .
H22 H -0.135937 0.519145 0.603738 0.034 Uiso 1 1 calc R U . . .
C10 C 0.5145(2) 0.38629(9) 0.1412(2) 0.0204(3) Uani 1 1 d . . . . .
C29 C 0.3239(2) 0.76762(11) 0.5287(2) 0.0255(4) Uani 1 1 d . . . . .
H29 H 0.404080 0.799782 0.585115 0.031 Uiso 1 1 calc R U . . .
C17 C 0.4390(2) 0.51336(11) 0.7356(2) 0.0263(4) Uani 1 1 d . . . . .
H17 H 0.535334 0.525207 0.809730 0.032 Uiso 1 1 calc R U . . .
C19 C 0.2405(3) 0.57009(12) 0.8964(2) 0.0311(4) Uani 1 1 d . . . . .
H19 H 0.334553 0.582432 0.972435 0.037 Uiso 1 1 calc R U . . .
C20 C 0.0779(3) 0.58876(12) 0.9161(2) 0.0326(4) Uani 1 1 d . . . . .
H20 H 0.059676 0.614530 1.005476 0.039 Uiso 1 1 calc R U . . .
C31 C 0.0313(2) 0.73616(11) 0.4265(2) 0.0274(4) Uani 1 1 d . . . . .
H31 H -0.088010 0.747176 0.415546 0.033 Uiso 1 1 calc R U . . .
C30 C 0.1512(2) 0.78341(11) 0.5103(2) 0.0283(4) Uani 1 1 d . . . . .
H30 H 0.112443 0.826370 0.554235 0.034 Uiso 1 1 calc R U . . .
C12 C 0.7630(3) 0.26794(11) 0.0565(2) 0.0309(4) Uani 1 1 d . . . . .
H12A H 0.882257 0.262962 0.106959 0.046 Uiso 1 1 calc R U . . .
H12B H 0.739992 0.231921 -0.025691 0.046 Uiso 1 1 calc R U . . .
H12C H 0.684575 0.259920 0.131431 0.046 Uiso 1 1 calc R U . . .
C13 C 0.3881(3) 0.32541(12) -0.1766(2) 0.0337(4) Uani 1 1 d . . . . .
H13A H 0.266095 0.330552 -0.218780 0.051 Uiso 1 1 calc R U . . .
H13B H 0.447457 0.298492 -0.248956 0.051 Uiso 1 1 calc R U . . .
H13C H 0.439988 0.373711 -0.159072 0.051 Uiso 1 1 calc R U . . .
C14 C 0.3174(3) 0.21617(12) -0.0462(3) 0.0371(5) Uani 1 1 d . . . . .
H14A H 0.349226 0.188130 0.048042 0.056 Uiso 1 1 calc R U . . .
H14B H 0.351748 0.189413 -0.132702 0.056 Uiso 1 1 calc R U . . .
H14C H 0.192535 0.223794 -0.063738 0.056 Uiso 1 1 calc R U . . .
C21 C -0.0656(3) 0.57023(12) 0.8047(2) 0.0325(4) Uani 1 1 d . . . . .
H21 H -0.178610 0.584108 0.819081 0.039 Uiso 1 1 calc R U . . .
C11 C 0.8660(3) 0.36012(12) -0.1024(2) 0.0344(5) Uani 1 1 d . . . . .
H11A H 0.828844 0.403596 -0.162445 0.052 Uiso 1 1 calc R U . . .
H11B H 0.880919 0.319744 -0.171597 0.052 Uiso 1 1 calc R U . . .
H11C H 0.975597 0.370023 -0.036981 0.052 Uiso 1 1 calc R U . . .

loop_
_atom_site_aniso_label
_atom_site_aniso_U_11
_atom_site_aniso_U_22
_atom_site_aniso_U_33
_atom_site_aniso_U_23
_atom_site_aniso_U_13
_atom_site_aniso_U_12
N1 0.0354(8) 0.0202(8) 0.0269(8) -0.0019(6) 0.0051(6) -0.0059(6)
N2 0.0311(8) 0.0203(8) 0.0322(8) -0.0013(6) 0.0133(6) 0.0018(6)
C25 0.0208(8) 0.0176(9) 0.0211(8) 0.0015(6) 0.0043(6) -0.0007(6)
C28 0.0227(8) 0.0200(9) 0.0216(8) 0.0005(6) 0.0056(6) -0.0003(6)
C23 0.0221(8) 0.0197(9) 0.0270(9) 0.0059(7) 0.0055(7) -0.0009(7)
C5 0.0180(7) 0.0178(8) 0.0222(8) 0.0023(6) 0.0032(6) 0.0011(6)
C15 0.0233(8) 0.0185(9) 0.0261(8) 0.0046(6) 0.0078(7) -0.0001(6)
C1 0.0229(8) 0.0208(9) 0.0227(8) 0.0008(7) 0.0059(6) 0.0020(7)
C9 0.0245(8) 0.0178(9) 0.0261(8) 0.0015(7) 0.0025(6) 0.0000(7)
C4 0.0178(7) 0.0187(8) 0.0226(8) 0.0000(6) 0.0025(6) -0.0005(6)
C33 0.0210(8) 0.0204(9) 0.0204(8) 0.0035(6) 0.0045(6) -0.0011(6)
C7 0.0205(8) 0.0230(10) 0.0297(9) 0.0036(7) 0.0060(7) -0.0019(7)
C27 0.0218(8) 0.0211(9) 0.0240(8) -0.0021(7) 0.0030(6) -0.0028(7)
C3 0.0211(8) 0.0191(9) 0.0285(9) -0.0004(7) 0.0053(7) -0.0039(6)
C8 0.0218(8) 0.0208(9) 0.0316(9) 0.0020(7) 0.0021(7) -0.0034(7)
C34 0.0210(8) 0.0198(9) 0.0205(8) 0.0004(6) 0.0036(6) -0.0033(6)
C2 0.0197(8) 0.0231(10) 0.0297(9) 0.0010(7) 0.0080(7) -0.0005(7)
C18 0.0247(9) 0.0235(9) 0.0275(9) 0.0047(7) 0.0039(7) -0.0013(7)
C24 0.0213(8) 0.0235(9) 0.0262(8) 0.0021(7) 0.0029(6) -0.0012(7)
C32 0.0201(8) 0.0260(10) 0.0265(8) 0.0014(7) 0.0042(6) -0.0006(7)
C6 0.0183(7) 0.0199(9) 0.0258(8) 0.0032(7) 0.0050(6) 0.0020(6)
C16 0.0202(8) 0.0263(10) 0.0279(9) 0.0040(7) 0.0048(7) 0.0007(7)
C26 0.0192(8) 0.0221(9) 0.0242(8) 0.0012(7) 0.0031(6) 0.0004(7)
C22 0.0243(9) 0.0274(10) 0.0336(10) 0.0051(8) 0.0067(7) 0.0002(7)
C10 0.0207(8) 0.0179(9) 0.0229(8) 0.0022(6) 0.0038(6) -0.0002(6)
C29 0.0243(8) 0.0246(10) 0.0285(9) -0.0046(7) 0.0071(7) -0.0005(7)
C17 0.0233(8) 0.0294(10) 0.0254(9) 0.0027(7) 0.0012(7) -0.0026(7)
C19 0.0372(10) 0.0295(11) 0.0274(9) -0.0002(8) 0.0077(8) -0.0042(8)
C20 0.0424(11) 0.0268(10) 0.0319(10) -0.0019(8) 0.0166(8) -0.0011(8)
C31 0.0212(8) 0.0308(10) 0.0313(9) 0.0023(7) 0.0070(7) 0.0041(7)
C30 0.0301(9) 0.0245(10) 0.0324(9) -0.0033(7) 0.0113(7) 0.0052(7)
C12 0.0334(9) 0.0231(10) 0.0379(10) 0.0011(8) 0.0105(8) 0.0065(8)
C13 0.0462(11) 0.0301(11) 0.0247(9) -0.0021(8) 0.0047(8) -0.0048(9)
C14 0.0488(13) 0.0249(11) 0.0389(11) -0.0083(8) 0.0107(9) -0.0126(9)
C21 0.0304(9) 0.0299(11) 0.0401(11) 0.0027(8) 0.0146(8) 0.0019(8)
C11 0.0414(11) 0.0296(11) 0.0366(11) -0.0028(8) 0.0202(9) 0.0026(9)

loop_
_atom_type_symbol
_atom_type_description
_atom_type_scat_dispersion_real
_atom_type_scat_dispersion_imag
_atom_type_scat_source
C C 0.0181 0.0091 'International Tables Vol C Tables 4.2.6.8 and 6.1.1.4'
H H 0.0000 0.0000 'International Tables Vol C Tables 4.2.6.8 and 6.1.1.4'
N N 0.0311 0.0180 'International Tables Vol C Tables 4.2.6.8 and 6.1.1.4'

loop_
_exptl_crystal_face_index_h
_exptl_crystal_face_index_k
_exptl_crystal_face_index_l
_exptl_crystal_face_perp_dist
-5 -1 1 0.1406
5 -3 0 0.1212
-5 1 0 0.1425
4 -3 2 0.1190
-3 -5 -3 0.1486
-3 3 -4 0.1330
0 11 2 0.1653
-1 -8 -4 0.1564
2 -1 5 0.1171
0 -11 -2 0.1843
0 5 -5 0.0974
0 -3 5 0.0936
1 5 -5 0.1009
-1 -3 6 0.1035
-2 -7 4 0.1370
-3 -1 5 0.1198
-4 -3 4 0.1254
3 -5 -4 0.1533
4 3 -4 0.1254
-2 -11 -1 0.1802
-5 1 3 0.1323
5 -2 -2 0.1189
-5 5 2 0.1470
5 -3 0 0.1212
-4 6 1 0.1529
-2 -5 -4 0.1424
-2 0 -5 0.1288
0 -6 5 0.0928

loop_
_geom_angle_atom_site_label_1
_geom_angle_atom_site_label_2
_geom_angle_atom_site_label_3
_geom_angle
_geom_angle_site_symmetry_1
_geom_angle_site_symmetry_3
_geom_angle_publ_flag
C9 N1 C13 116.77(16) . . ?
C9 N1 C14 118.21(16) . . ?
C14 N1 C13 112.66(16) . . ?
C1 N2 C12 119.72(15) . . ?
C1 N2 C11 118.20(16) . . ?
C11 N2 C12 112.15(16) . . ?
C34 C25 C4 121.64(15) . . ?
C34 C25 C26 118.11(16) . . ?
C26 C25 C4 120.16(15) . . ?
C33 C28 C27 118.23(16) . . ?
C29 C28 C33 119.52(16) . . ?
C29 C28 C27 122.25(16) . . ?
C18 C23 C24 118.49(16) . . ?
C22 C23 C18 119.63(17) . . ?
C22 C23 C24 121.86(17) . . ?
C4 C5 C6 123.02(16) . . ?
C4 C5 C10 118.67(15) . . ?
C6 C5 C10 118.31(15) . . ?
C24 C15 C6 119.98(16) . . ?
C24 C15 C16 118.59(17) . . ?
C16 C15 C6 121.36(15) . . ?
N2 C1 C10 121.49(16) . . ?
C2 C1 N2 120.16(16) . . ?
C2 C1 C10 118.35(16) . . ?
N1 C9 C10 120.61(16) . . ?
C8 C9 N1 120.70(16) . . ?
C8 C9 C10 118.69(16) . . ?
C5 C4 C25 124.40(15) . . ?
C3 C4 C25 116.91(16) . . ?
C3 C4 C5 118.39(16) . . ?
C34 C33 C28 119.40(15) . . ?
C34 C33 C32 122.09(16) . . ?
C32 C33 C28 118.50(16) . . ?
C8 C7 H7 118.9 . . ?
C6 C7 H7 118.9 . . ?
C6 C7 C8 122.26(16) . . ?
C28 C27 H27 119.5 . . ?
C26 C27 C28 121.01(16) . . ?
C26 C27 H27 119.5 . . ?
C4 C3 H3 118.8 . . ?
C4 C3 C2 122.32(17) . . ?
C2 C3 H3 118.8 . . ?
C9 C8 C7 120.95(17) . . ?
C9 C8 H8 119.5 . . ?
C7 C8 H8 119.5 . . ?
C25 C34 C33 121.72(16) . . ?
C25 C34 H34 119.1 . . ?
C33 C34 H34 119.1 . . ?
C1 C2 C3 121.30(16) . . ?
C1 C2 H2 119.4 . . ?
C3 C2 H2 119.4 . . ?
C23 C18 C19 118.57(17) . . ?
C17 C18 C23 119.15(17) . . ?
C17 C18 C19 122.28(17) . . ?
C23 C24 H24 119.1 . . ?
C15 C24 C23 121.81(17) . . ?
C15 C24 H24 119.1 . . ?
C33 C32 H32 119.7 . . ?
C31 C32 C33 120.70(17) . . ?
C31 C32 H32 119.7 . . ?
C5 C6 C15 124.21(15) . . ?
C7 C6 C5 118.86(16) . . ?
C7 C6 C15 116.72(15) . . ?
C15 C16 H16 119.4 . . ?
C17 C16 C15 121.20(16) . . ?
C17 C16 H16 119.4 . . ?
C25 C26 H26 119.3 . . ?
C27 C26 C25 121.48(15) . . ?
C27 C26 H26 119.3 . . ?
C23 C22 H22 119.6 . . ?
C21 C22 C23 120.74(18) . . ?
C21 C22 H22 119.6 . . ?
C5 C10 C1 118.51(15) . . ?
C5 C10 C9 118.17(15) . . ?
C9 C10 C1 123.32(16) . . ?
C28 C29 H29 119.8 . . ?
C30 C29 C28 120.37(17) . . ?
C30 C29 H29 119.8 . . ?
C18 C17 H17 119.6 . . ?
C16 C17 C18 120.73(17) . . ?
C16 C17 H17 119.6 . . ?
C18 C19 H19 119.8 . . ?
C20 C19 C18 120.47(18) . . ?
C20 C19 H19 119.8 . . ?
C19 C20 H20 119.5 . . ?
C19 C20 C21 120.94(18) . . ?
C21 C20 H20 119.5 . . ?
C32 C31 H31 119.7 . . ?
C32 C31 C30 120.65(17) . . ?
C30 C31 H31 119.7 . . ?
C29 C30 C31 120.25(17) . . ?
C29 C30 H30 119.9 . . ?
C31 C30 H30 119.9 . . ?
N2 C12 H12A 109.5 . . ?
N2 C12 H12B 109.5 . . ?
N2 C12 H12C 109.5 . . ?
H12A C12 H12B 109.5 . . ?
H12A C12 H12C 109.5 . . ?
H12B C12 H12C 109.5 . . ?
N1 C13 H13A 109.5 . . ?
N1 C13 H13B 109.5 . . ?
N1 C13 H13C 109.5 . . ?
H13A C13 H13B 109.5 . . ?
H13A C13 H13C 109.5 . . ?
H13B C13 H13C 109.5 . . ?
N1 C14 H14A 109.5 . . ?
N1 C14 H14B 109.5 . . ?
N1 C14 H14C 109.5 . . ?
H14A C14 H14B 109.5 . . ?
H14A C14 H14C 109.5 . . ?
H14B C14 H14C 109.5 . . ?
C22 C21 C20 119.63(18) . . ?
C22 C21 H21 120.2 . . ?
C20 C21 H21 120.2 . . ?
N2 C11 H11A 109.5 . . ?
N2 C11 H11B 109.5 . . ?
N2 C11 H11C 109.5 . . ?
H11A C11 H11B 109.5 . . ?
H11A C11 H11C 109.5 . . ?
H11B C11 H11C 109.5 . . ?

loop_
_geom_bond_atom_site_label_1
_geom_bond_atom_site_label_2
_geom_bond_distance
_geom_bond_site_symmetry_2
_geom_bond_publ_flag
N1 C9 1.394(2) . ?
N1 C13 1.461(2) . ?
N1 C14 1.448(3) . ?
N2 C1 1.390(2) . ?
N2 C12 1.458(3) . ?
N2 C11 1.453(2) . ?
C25 C4 1.485(2) . ?
C25 C34 1.381(2) . ?
C25 C26 1.425(2) . ?
C28 C33 1.421(2) . ?
C28 C27 1.422(2) . ?
C28 C29 1.419(3) . ?
C23 C18 1.420(3) . ?
C23 C24 1.427(3) . ?
C23 C22 1.411(3) . ?
C5 C4 1.439(2) . ?
C5 C6 1.443(2) . ?
C5 C10 1.446(2) . ?
C15 C24 1.378(2) . ?
C15 C6 1.495(2) . ?
C15 C16 1.423(3) . ?
C1 C2 1.385(3) . ?
C1 C10 1.453(2) . ?
C9 C8 1.382(2) . ?
C9 C10 1.451(2) . ?
C4 C3 1.382(2) . ?
C33 C34 1.417(2) . ?
C33 C32 1.421(2) . ?
C7 H7 0.9500 . ?
C7 C8 1.400(3) . ?
C7 C6 1.375(2) . ?
C27 H27 0.9500 . ?
C27 C26 1.366(3) . ?
C3 H3 0.9500 . ?
C3 C2 1.398(3) . ?
C8 H8 0.9500 . ?
C34 H34 0.9500 . ?
C2 H2 0.9500 . ?
C18 C17 1.419(3) . ?
C18 C19 1.422(3) . ?
C24 H24 0.9500 . ?
C32 H32 0.9500 . ?
C32 C31 1.371(3) . ?
C16 H16 0.9500 . ?
C16 C17 1.368(3) . ?
C26 H26 0.9500 . ?
C22 H22 0.9500 . ?
C22 C21 1.365(3) . ?
C29 H29 0.9500 . ?
C29 C30 1.373(3) . ?
C17 H17 0.9500 . ?
C19 H19 0.9500 . ?
C19 C20 1.359(3) . ?
C20 H20 0.9500 . ?
C20 C21 1.424(3) . ?
C31 H31 0.9500 . ?
C31 C30 1.408(3) . ?
C30 H30 0.9500 . ?
C12 H12A 0.9800 . ?
C12 H12B 0.9800 . ?
C12 H12C 0.9800 . ?
C13 H13A 0.9800 . ?
C13 H13B 0.9800 . ?
C13 H13C 0.9800 . ?
C14 H14A 0.9800 . ?
C14 H14B 0.9800 . ?
C14 H14C 0.9800 . ?
C21 H21 0.9500 . ?
C11 H11A 0.9800 . ?
C11 H11B 0.9800 . ?
C11 H11C 0.9800 . ?

loop_
_geom_torsion_atom_site_label_1
_geom_torsion_atom_site_label_2
_geom_torsion_atom_site_label_3
_geom_torsion_atom_site_label_4
_geom_torsion
_geom_torsion_site_symmetry_1
_geom_torsion_site_symmetry_2
_geom_torsion_site_symmetry_3
_geom_torsion_site_symmetry_4
_geom_torsion_publ_flag
N1 C9 C8 C7 -176.14(18) . . . . ?
N1 C9 C10 C5 163.66(16) . . . . ?
N1 C9 C10 C1 -16.3(3) . . . . ?
N2 C1 C2 C3 178.84(17) . . . . ?
N2 C1 C10 C5 168.41(16) . . . . ?
N2 C1 C10 C9 -11.6(3) . . . . ?
C25 C4 C3 C2 -174.75(16) . . . . ?
C28 C33 C34 C25 2.1(2) . . . . ?
C28 C33 C32 C31 0.7(3) . . . . ?
C28 C27 C26 C25 -0.4(3) . . . . ?
C28 C29 C30 C31 -0.1(3) . . . . ?
C23 C18 C17 C16 1.4(3) . . . . ?
C23 C18 C19 C20 -1.6(3) . . . . ?
C23 C22 C21 C20 -1.4(3) . . . . ?
C5 C4 C3 C2 -0.8(3) . . . . ?
C15 C16 C17 C18 -0.5(3) . . . . ?
C4 C25 C34 C33 -178.72(15) . . . . ?
C4 C25 C26 C27 177.91(16) . . . . ?
C4 C5 C6 C15 -14.4(3) . . . . ?
C4 C5 C6 C7 171.11(16) . . . . ?
C4 C5 C10 C1 18.8(2) . . . . ?
C4 C5 C10 C9 -161.20(15) . . . . ?
C4 C3 C2 C1 7.1(3) . . . . ?
C33 C28 C27 C26 0.2(3) . . . . ?
C33 C28 C29 C30 1.4(3) . . . . ?
C33 C32 C31 C30 0.6(3) . . . . ?
C27 C28 C33 C34 -1.1(2) . . . . ?
C27 C28 C33 C32 178.11(16) . . . . ?
C27 C28 C29 C30 -178.33(17) . . . . ?
C8 C9 C10 C5 -16.7(2) . . . . ?
C8 C9 C10 C1 163.28(17) . . . . ?
C8 C7 C6 C5 -3.5(3) . . . . ?
C8 C7 C6 C15 -178.38(17) . . . . ?
C34 C25 C4 C5 -42.6(2) . . . . ?
C34 C25 C4 C3 131.03(18) . . . . ?
C34 C25 C26 C27 1.4(3) . . . . ?
C34 C33 C32 C31 179.80(17) . . . . ?
C2 C1 C10 C5 -12.7(2) . . . . ?
C2 C1 C10 C9 167.31(16) . . . . ?
C18 C23 C24 C15 -1.0(3) . . . . ?
C18 C23 C22 C21 0.4(3) . . . . ?
C18 C19 C20 C21 0.7(3) . . . . ?
C24 C23 C18 C17 -0.6(3) . . . . ?
C24 C23 C18 C19 179.28(17) . . . . ?
C24 C23 C22 C21 -177.75(18) . . . . ?
C24 C15 C6 C5 134.09(18) . . . . ?
C24 C15 C6 C7 -51.3(2) . . . . ?
C24 C15 C16 C17 -1.2(3) . . . . ?
C32 C33 C34 C25 -177.00(16) . . . . ?
C32 C31 C30 C29 -0.8(3) . . . . ?
C6 C5 C4 C25 -19.0(3) . . . . ?
C6 C5 C4 C3 167.46(16) . . . . ?
C6 C5 C10 C1 -160.84(16) . . . . ?
C6 C5 C10 C9 19.2(2) . . . . ?
C6 C15 C24 C23 178.79(16) . . . . ?
C6 C15 C16 C17 -178.00(17) . . . . ?
C6 C7 C8 C9 6.1(3) . . . . ?
C16 C15 C24 C23 1.9(3) . . . . ?
C16 C15 C6 C5 -49.1(2) . . . . ?
C16 C15 C6 C7 125.51(18) . . . . ?
C26 C25 C4 C5 141.05(17) . . . . ?
C26 C25 C4 C3 -45.3(2) . . . . ?
C26 C25 C34 C33 -2.3(2) . . . . ?
C22 C23 C18 C17 -178.89(17) . . . . ?
C22 C23 C18 C19 1.0(3) . . . . ?
C22 C23 C24 C15 177.19(17) . . . . ?
C10 C5 C4 C25 161.38(16) . . . . ?
C10 C5 C4 C3 -12.1(2) . . . . ?
C10 C5 C6 C15 165.22(16) . . . . ?
C10 C5 C6 C7 -9.3(2) . . . . ?
C10 C1 C2 C3 -0.1(3) . . . . ?
C10 C9 C8 C7 4.3(3) . . . . ?
C29 C28 C33 C34 179.22(16) . . . . ?
C29 C28 C33 C32 -1.6(2) . . . . ?
C29 C28 C27 C26 179.95(16) . . . . ?
C17 C18 C19 C20 178.32(19) . . . . ?
C19 C18 C17 C16 -178.54(18) . . . . ?
C19 C20 C21 C22 0.8(3) . . . . ?
C12 N2 C1 C2 127.12(19) . . . . ?
C12 N2 C1 C10 -54.0(3) . . . . ?
C13 N1 C9 C8 122.88(19) . . . . ?
C13 N1 C9 C10 -57.5(2) . . . . ?
C14 N1 C9 C8 -16.6(3) . . . . ?
C14 N1 C9 C10 162.99(18) . . . . ?
C11 N2 C1 C2 -15.9(3) . . . . ?
C11 N2 C1 C10 163.04(18) . . . . ?

loop_
_exptl_oxdiff_crystal_face_indexfrac_h
_exptl_oxdiff_crystal_face_indexfrac_k
_exptl_oxdiff_crystal_face_indexfrac_l
_exptl_oxdiff_crystal_face_x
_exptl_oxdiff_crystal_face_y
_exptl_oxdiff_crystal_face_z
-5.0800 -0.7207 1.1884 0.9725 -0.2326 0.0091
4.8572 -3.2328 -0.0147 -0.9709 -0.0777 0.2263
-4.9547 0.6298 -0.4813 0.9968 0.0793 0.0091
4.3233 -3.4914 1.7911 -0.9150 -0.3803 0.1347
-3.4574 -4.8550 -2.8946 0.7511 0.3106 0.5826
-3.3085 2.9908 -3.5259 0.7598 0.6501 0.0091
-0.1556 11.1635 2.0266 0.0056 0.0075 -1.0000
-0.7743 -8.1657 -3.9165 0.2383 0.3861 0.8912
1.8656 -1.1339 4.9412 -0.5074 -0.8287 -0.2361
0.1267 -11.1694 -2.0169 -0.0001 -0.0093 1.0000
-0.4086 5.2407 -5.0091 0.2315 0.9688 -0.0885
0.3832 -3.0154 5.4086 -0.2314 -0.9666 -0.1105
1.1834 4.7776 -5.2262 -0.0794 0.9957 -0.0474
-1.1962 -2.6832 5.5640 0.0783 -0.9874 -0.1376
-2.4795 -7.2213 3.9887 0.3634 -0.8734 0.3242
-2.6031 -0.7660 5.2973 0.3696 -0.8914 -0.2625
-3.8773 -2.9111 4.0590 0.6501 -0.7598 -0.0091
2.8985 -5.4738 -4.3582 -0.4704 0.5520 0.6885
3.8773 2.9111 -4.0590 -0.6501 0.7598 0.0091
-2.1089 -10.7061 -0.5281 0.4037 -0.2447 0.8816
-4.6184 0.6337 3.1541 0.8311 -0.5088 -0.2243
4.9730 -1.9836 -1.6572 -0.9458 0.2267 0.2326
-4.5717 4.5709 2.0282 0.8631 -0.2074 -0.4605
4.9101 -2.5641 0.1119 -0.9831 -0.0779 0.1658
-4.4744 5.7145 0.5342 0.8876 0.0697 -0.4553
-2.3078 -5.3959 -3.9741 0.5512 0.4734 0.6871
-1.7674 -0.3981 -5.0230 0.4861 0.7962 0.3604
-0.1105 -6.1983 4.8655 -0.1273 -0.9762 0.1754
